data_7113763
loop_
_publ_author_name
'Coles, Simon J.'
'Frey, Jeremy G.'
'Gale, Philip A.'
'Hursthouse, Michael B.'
'Light, Mark E.'
'Navakhun, Korakot'
'Thomas, Gemma L.'

_publ_section_title
;
 Anion-directed assembly: the first fluoride-directed double helix
;
_journal_coden_ASTM CHCOFS
_journal_issue 5
_journal_name_full
;
 Chemical Communications (Cambridge, United Kingdom)
;
_journal_page_first 568
_journal_page_last 569
_journal_paper_doi 10.1039/b210847j
_journal_year 2003
_chemical_formula_sum 'C36 H50 F3 N5 O6 Si0.5'
_chemical_formula_weight 719.85
_space_group_IT_number 2
_symmetry_cell_setting triclinic
_symmetry_space_group_name_Hall '-P 1'
_symmetry_space_group_name_H-M 'P -1'
_atom_sites_solution_hydrogens geom
_atom_sites_solution_primary direct
_atom_sites_solution_secondary difmap
_audit_creation_method SHELXL-97
_cell_angle_alpha 86.370(5)
_cell_angle_beta 85.797(4)
_cell_angle_gamma 78.520(2)
_cell_formula_units_Z 2
_cell_length_a 11.4442(6)
_cell_length_b 12.3142(8)
_cell_length_c 13.2507(7)
_cell_measurement_reflns_used 37549
_cell_measurement_temperature 120(2)
_cell_measurement_theta_max 27.1
_cell_measurement_theta_min 2.91
_cell_volume 1822.82(18)
_computing_cell_refinement 'DENZO & COLLECT'
_computing_data_collection 'DENZO (Otwinowski & Minor, 1997) and COLLECT (Hooft, 1998)'
_computing_data_reduction 'DENZO & COLLECT'
_computing_structure_refinement 'SHELXL-97 (Sheldrick, 1997)'
_computing_structure_solution 'SHELXS-97 (Sheldrick, 1997)'
_diffrn_ambient_temperature 120(2)
_diffrn_detector_area_resol_mean 9.091
_diffrn_measured_fraction_theta_full 0.975
_diffrn_measured_fraction_theta_max 0.975
_diffrn_measurement_device_type 'Bruker-Nonius KappaCCD'
_diffrn_measurement_method '\f & \w scans'
_diffrn_radiation_monochromator graphite
_diffrn_radiation_source 'Bruker-Nonius FR591 rotating anode'
_diffrn_radiation_type MoK\a
_diffrn_radiation_wavelength 0.71073
_diffrn_reflns_av_R_equivalents 0.0914
_diffrn_reflns_av_sigmaI/netI 0.1183
_diffrn_reflns_limit_h_max 14
_diffrn_reflns_limit_h_min -14
_diffrn_reflns_limit_k_max 15
_diffrn_reflns_limit_k_min -15
_diffrn_reflns_limit_l_max 16
_diffrn_reflns_limit_l_min -16
_diffrn_reflns_number 26306
_diffrn_reflns_theta_full 27.24
_diffrn_reflns_theta_max 27.24
_diffrn_reflns_theta_min 3.09
_diffrn_standards_decay_% negligible
_exptl_absorpt_coefficient_mu 0.115
_exptl_absorpt_correction_T_max 0.9954
_exptl_absorpt_correction_T_min 0.9863
_exptl_absorpt_process_details 'SORTAV (Blessing, 1997)'
_exptl_crystal_colour colourless
_exptl_crystal_density_diffrn 1.312
_exptl_crystal_density_method 'not measured'
_exptl_crystal_description rod
_exptl_crystal_F_000 766
_exptl_crystal_size_max 0.12
_exptl_crystal_size_mid 0.06
_exptl_crystal_size_min 0.04
_refine_diff_density_max 0.516
_refine_diff_density_min -0.406
_refine_diff_density_rms 0.065
_refine_ls_extinction_coef 0.0007(11)
_refine_ls_extinction_expression Fc^*^=kFc[1+0.001xFc^2^\l^3^/sin(2\q)]^-1/4^
_refine_ls_extinction_method SHELXL
_refine_ls_goodness_of_fit_ref 0.998
_refine_ls_hydrogen_treatment mixed
_refine_ls_matrix_type full
_refine_ls_number_parameters 470
_refine_ls_number_reflns 7951
_refine_ls_number_restraints 0
_refine_ls_restrained_S_all 0.998
_refine_ls_R_factor_all 0.1604
_refine_ls_R_factor_gt 0.0749
_refine_ls_shift/su_max 0.001
_refine_ls_shift/su_mean 0.000
_refine_ls_structure_factor_coef Fsqd
_refine_ls_weighting_details 'calc w=1/[\s^2^(Fo^2^)+(0.0952P)^2^+0.4508P] where P=(Fo^2^+2Fc^2^)/3'
_refine_ls_weighting_scheme calc
_refine_ls_wR_factor_gt 0.1648
_refine_ls_wR_factor_ref 0.2010
_reflns_number_gt 4165
_reflns_number_total 7951
_reflns_threshold_expression >2\s(I)
_cod_duplicate_entry 7103995
_cod_data_source_file b210847j.txt
_cod_data_source_block 1SiF6
_cod_depositor_comments
;
The following automatic conversions were performed:

'_symmetry_cell_setting' value 'Triclinic' changed to 'triclinic'
according to
/usr/data/users/saulius/automatic-downloads/retrospective/RSC/lib/dictionaries/cif_core.dic
dictionary named 'cif_core.dic' version 2.4.2 from 2011-04-26.

Automatic conversion script
Id: cif_fix_values 2281 2013-09-26 08:29:07Z andrius 
;
_cod_original_sg_symbol_H-M P-1
_cod_original_formula_sum 'C36 H50 F3 N5 O6 Si0.50'
_cod_database_code 7113763

loop_
_symmetry_equiv_pos_as_xyz
'x, y, z'
'-x, -y, -z'

loop_
_atom_site_label
_atom_site_type_symbol
_atom_site_fract_x
_atom_site_fract_y
_atom_site_fract_z
_atom_site_U_iso_or_equiv
_atom_site_adp_type
_atom_site_occupancy
_atom_site_symmetry_multiplicity
_atom_site_calc_flag
_atom_site_refinement_flags
C1 C 0.2070(3) -0.2577(3) 0.3434(2) 0.0330(8) Uani 1 1 d .
C2 C 0.3007(3) -0.2305(3) 0.3890(2) 0.0361(8) Uani 1 1 d .
H2 H 0.3038 -0.2347 0.4607 0.043 Uiso 1 1 calc R
C3 C 0.3907(3) -0.1964(3) 0.3262(2) 0.0337(8) Uani 1 1 d .
H3 H 0.4568 -0.1771 0.3551 0.040 Uiso 1 1 calc R
C4 C 0.3848(3) -0.1904(3) 0.2216(2) 0.0311(7) Uani 1 1 d .
H4 H 0.4455 -0.1647 0.1794 0.037 Uiso 1 1 calc R
C5 C 0.2899(3) -0.2220(3) 0.1784(2) 0.0299(7) Uani 1 1 d .
C6 C 0.1992(3) -0.2564(3) 0.2399(2) 0.0310(7) Uani 1 1 d .
H6 H 0.1341 -0.2783 0.2117 0.037 Uiso 1 1 calc R
C7 C 0.2245(3) -0.2626(3) 0.0136(2) 0.0294(7) Uani 1 1 d .
C8 C 0.2304(3) -0.2350(2) -0.0988(2) 0.0278(7) Uani 1 1 d .
C9 C 0.1339(3) -0.2493(3) -0.1503(2) 0.0330(8) Uani 1 1 d .
H9 H 0.0676 -0.2719 -0.1136 0.040 Uiso 1 1 calc R
C10 C 0.1327(3) -0.2312(3) -0.2546(2) 0.0366(8) Uani 1 1 d .
H10 H 0.0655 -0.2396 -0.2892 0.044 Uiso 1 1 calc R
C11 C 0.2306(3) -0.2010(3) -0.3073(2) 0.0341(8) Uani 1 1 d .
H11 H 0.2304 -0.1893 -0.3789 0.041 Uiso 1 1 calc R
C12 C 0.3292(3) -0.1873(3) -0.2586(2) 0.0302(7) Uani 1 1 d .
C13 C 0.3292(3) -0.2033(2) -0.1533(2) 0.0286(7) Uani 1 1 d .
H13 H 0.3957 -0.1928 -0.1188 0.034 Uiso 1 1 calc R
C14 C 0.4339(3) -0.1636(3) -0.3254(2) 0.0320(8) Uani 1 1 d .
C15 C 0.6265(3) -0.1000(3) -0.3273(2) 0.0300(7) Uani 1 1 d .
C16 C 0.7084(3) -0.0765(3) -0.2634(2) 0.0334(8) Uani 1 1 d .
H16 H 0.6890 -0.0747 -0.1925 0.040 Uiso 1 1 calc R
C17 C 0.8174(3) -0.0559(3) -0.3023(3) 0.0376(8) Uani 1 1 d .
H17 H 0.8722 -0.0398 -0.2576 0.045 Uiso 1 1 calc R
C18 C 0.8484(3) -0.0583(3) -0.4047(3) 0.0377(8) Uani 1 1 d .
H18 H 0.9236 -0.0446 -0.4316 0.045 Uiso 1 1 calc R
C19 C 0.7661(3) -0.0812(3) -0.4659(2) 0.0357(8) Uani 1 1 d .
C20 C 0.6552(3) -0.1016(3) -0.4314(2) 0.0338(8) Uani 1 1 d .
H20 H 0.6005 -0.1161 -0.4770 0.041 Uiso 1 1 calc R
C21 C -0.1644(3) -0.4055(3) 0.0391(2) 0.0282(7) Uani 1 1 d .
H21A H -0.1664 -0.4854 0.0382 0.034 Uiso 1 1 calc R
H21B H -0.0807 -0.3995 0.0478 0.034 Uiso 1 1 calc R
C22 C -0.1994(3) -0.3512(3) -0.0633(2) 0.0309(7) Uani 1 1 d .
H22A H -0.1867 -0.2738 -0.0682 0.037 Uiso 1 1 calc R
H22B H -0.2851 -0.3497 -0.0714 0.037 Uiso 1 1 calc R
C23 C -0.1231(3) -0.4174(3) -0.1466(2) 0.0342(8) Uani 1 1 d .
H23A H -0.0377 -0.4225 -0.1349 0.041 Uiso 1 1 calc R
H23B H -0.1391 -0.4937 -0.1424 0.041 Uiso 1 1 calc R
C24 C -0.1469(3) -0.3661(3) -0.2526(3) 0.0427(9) Uani 1 1 d .
H24A H -0.2316 -0.3597 -0.2644 0.064 Uiso 1 1 calc R
H24B H -0.0979 -0.4133 -0.3028 0.064 Uiso 1 1 calc R
H24C H -0.1265 -0.2922 -0.2586 0.064 Uiso 1 1 calc R
C25 C -0.2479(3) -0.2339(2) 0.1331(2) 0.0277(7) Uani 1 1 d .
H25A H -0.2833 -0.1980 0.0705 0.033 Uiso 1 1 calc R
H25B H -0.3024 -0.2056 0.1912 0.033 Uiso 1 1 calc R
C26 C -0.1282(3) -0.2000(2) 0.1417(2) 0.0299(7) Uani 1 1 d .
H26A H -0.1015 -0.2194 0.2111 0.036 Uiso 1 1 calc R
H26B H -0.0678 -0.2414 0.0937 0.036 Uiso 1 1 calc R
C27 C -0.1376(3) -0.0760(3) 0.1188(2) 0.0319(7) Uani 1 1 d .
H27A H -0.1621 -0.0568 0.0487 0.038 Uiso 1 1 calc R
H27B H -0.1995 -0.0345 0.1656 0.038 Uiso 1 1 calc R
C28 C -0.0191(3) -0.0426(3) 0.1303(3) 0.0471(9) Uani 1 1 d .
H28A H 0.0039 -0.0595 0.2002 0.071 Uiso 1 1 calc R
H28B H -0.0266 0.0372 0.1141 0.071 Uiso 1 1 calc R
H28C H 0.0422 -0.0838 0.0839 0.071 Uiso 1 1 calc R
C29 C -0.1847(3) -0.4189(3) 0.2244(2) 0.0290(7) Uani 1 1 d .
H29A H -0.1038 -0.4023 0.2270 0.035 Uiso 1 1 calc R
H29B H -0.1751 -0.4997 0.2169 0.035 Uiso 1 1 calc R
C30 C -0.2537(3) -0.3903(3) 0.3247(2) 0.0413(9) Uani 1 1 d .
H30A H -0.2530 -0.3124 0.3383 0.050 Uiso 1 1 calc R
H30B H -0.3378 -0.3973 0.3201 0.050 Uiso 1 1 calc R
C31 C -0.2004(3) -0.4658(3) 0.4113(2) 0.0430(9) Uani 1 1 d .
H31A H -0.1978 -0.5439 0.3958 0.052 Uiso 1 1 calc R
H31B H -0.1172 -0.4565 0.4172 0.052 Uiso 1 1 calc R
C32 C -0.2697(5) -0.4426(4) 0.5111(3) 0.0725(14) Uani 1 1 d .
H32A H -0.2699 -0.3663 0.5283 0.109 Uiso 1 1 calc R
H32B H -0.2324 -0.4943 0.5641 0.109 Uiso 1 1 calc R
H32C H -0.3521 -0.4520 0.5060 0.109 Uiso 1 1 calc R
C33 C -0.3687(3) -0.3750(3) 0.1262(2) 0.0277(7) Uani 1 1 d .
H33A H -0.4037 -0.3310 0.0668 0.033 Uiso 1 1 calc R
H33B H -0.4157 -0.3449 0.1875 0.033 Uiso 1 1 calc R
C34 C -0.3820(3) -0.4950(3) 0.1190(2) 0.0310(7) Uani 1 1 d .
H34A H -0.3320 -0.5429 0.1687 0.037 Uiso 1 1 calc R
H34B H -0.3533 -0.5201 0.0504 0.037 Uiso 1 1 calc R
C35 C -0.5120(3) -0.5065(3) 0.1398(3) 0.0363(8) Uani 1 1 d .
H35A H -0.5636 -0.4442 0.1038 0.044 Uiso 1 1 calc R
H35B H -0.5227 -0.5762 0.1117 0.044 Uiso 1 1 calc R
C36 C -0.5527(3) -0.5074(3) 0.2514(3) 0.0465(9) Uani 1 1 d .
H36A H -0.5023 -0.5690 0.2877 0.070 Uiso 1 1 calc R
H36B H -0.6360 -0.5167 0.2593 0.070 Uiso 1 1 calc R
H36C H -0.5462 -0.4371 0.2792 0.070 Uiso 1 1 calc R
N1 N 0.1061(3) -0.2877(2) 0.4078(2) 0.0396(7) Uani 1 1 d .
N2 N 0.2879(3) -0.2115(2) 0.0710(2) 0.0307(6) Uani 1 1 d .
N3 N 0.5167(2) -0.1212(2) -0.2824(2) 0.0338(7) Uani 1 1 d .
N4 N 0.7963(3) -0.0835(3) -0.5766(2) 0.0451(8) Uani 1 1 d .
N5 N -0.2407(2) -0.3587(2) 0.13095(18) 0.0261(6) Uani 1 1 d .
O1 O 0.0323(2) -0.3283(2) 0.36804(18) 0.0532(7) Uani 1 1 d .
O2 O 0.1001(2) -0.2694(2) 0.49813(18) 0.0518(7) Uani 1 1 d .
O3 O 0.1629(2) -0.32894(19) 0.04843(16) 0.0376(6) Uani 1 1 d .
O4 O 0.4431(2) -0.1863(3) -0.41478(18) 0.0548(8) Uani 1 1 d .
O5 O 0.8940(3) -0.0638(2) -0.6086(2) 0.0575(8) Uani 1 1 d .
O6 O 0.7226(3) -0.1039(2) -0.63144(19) 0.0581(8) Uani 1 1 d .
F1 F 0.52959(18) -0.13829(17) -0.01472(16) 0.0509(6) Uani 1 1 d .
F2 F 0.35911(17) -0.00618(17) 0.03692(14) 0.0456(5) Uani 1 1 d .
F3 F 0.46057(17) 0.02015(16) -0.12043(14) 0.0433(5) Uani 1 1 d .
Si1 Si 0.5000 0.0000 0.0000 0.0346(3) Uani 1 2 d S
H2N H 0.322(3) -0.164(3) 0.046(2) 0.024(9) Uiso 1 1 d .
H3N H 0.504(3) -0.101(2) -0.229(2) 0.017(9) Uiso 1 1 d .

loop_
_atom_site_aniso_label
_atom_site_aniso_U_11
_atom_site_aniso_U_22
_atom_site_aniso_U_33
_atom_site_aniso_U_23
_atom_site_aniso_U_13
_atom_site_aniso_U_12
C1 0.0327(19) 0.0333(19) 0.0307(18) -0.0007(14) 0.0006(14) -0.0017(15)
C2 0.036(2) 0.041(2) 0.0296(18) -0.0037(15) -0.0046(15) -0.0010(16)
C3 0.0314(19) 0.0333(19) 0.0367(19) -0.0062(14) -0.0076(15) -0.0037(15)
C4 0.0299(18) 0.0286(18) 0.0332(18) -0.0014(14) -0.0028(14) -0.0015(14)
C5 0.0351(19) 0.0256(17) 0.0276(17) 0.0001(13) -0.0029(14) -0.0029(14)
C6 0.0326(19) 0.0326(18) 0.0284(17) 0.0012(14) -0.0057(14) -0.0070(15)
C7 0.0294(18) 0.0275(17) 0.0296(17) -0.0043(14) -0.0005(14) -0.0011(15)
C8 0.0315(18) 0.0213(16) 0.0293(17) -0.0022(13) 0.0006(14) -0.0029(14)
C9 0.0297(19) 0.0341(19) 0.0348(19) -0.0039(14) -0.0001(14) -0.0051(15)
C10 0.0298(19) 0.048(2) 0.0335(19) -0.0105(15) -0.0052(14) -0.0067(16)
C11 0.039(2) 0.041(2) 0.0228(16) -0.0055(14) -0.0011(14) -0.0079(16)
C12 0.0356(19) 0.0275(17) 0.0277(17) -0.0033(13) -0.0018(14) -0.0058(14)
C13 0.0283(18) 0.0271(17) 0.0300(17) -0.0016(13) -0.0046(13) -0.0037(14)
C14 0.0334(19) 0.0358(19) 0.0277(19) -0.0024(14) -0.0034(14) -0.0082(15)
C15 0.0319(19) 0.0303(18) 0.0286(17) -0.0053(14) 0.0021(14) -0.0082(14)
C16 0.036(2) 0.0294(18) 0.0334(18) -0.0053(14) 0.0015(14) -0.0029(15)
C17 0.033(2) 0.036(2) 0.045(2) -0.0043(16) -0.0052(16) -0.0065(16)
C18 0.033(2) 0.0302(19) 0.048(2) -0.0010(15) 0.0070(16) -0.0056(15)
C19 0.043(2) 0.0327(19) 0.0331(19) -0.0034(14) 0.0063(15) -0.0135(16)
C20 0.042(2) 0.0293(18) 0.0313(18) -0.0019(14) 0.0008(15) -0.0103(15)
C21 0.0247(17) 0.0306(18) 0.0282(17) -0.0024(13) 0.0022(13) -0.0038(14)
C22 0.0317(19) 0.0328(18) 0.0266(17) 0.0002(14) -0.0020(13) -0.0028(14)
C23 0.039(2) 0.0310(18) 0.0332(18) -0.0008(14) 0.0007(14) -0.0094(15)
C24 0.047(2) 0.049(2) 0.0315(19) 0.0045(16) -0.0013(15) -0.0111(18)
C25 0.0266(17) 0.0266(17) 0.0294(17) -0.0039(13) -0.0039(13) -0.0021(13)
C26 0.0303(18) 0.0253(17) 0.0342(18) 0.0003(13) -0.0035(14) -0.0061(14)
C27 0.0330(19) 0.0304(18) 0.0326(18) 0.0013(14) -0.0050(14) -0.0066(15)
C28 0.049(2) 0.036(2) 0.056(2) -0.0022(17) -0.0086(18) -0.0072(17)
C29 0.0267(18) 0.0300(18) 0.0291(17) 0.0006(13) -0.0073(13) -0.0010(14)
C30 0.046(2) 0.047(2) 0.0277(18) -0.0039(15) -0.0029(15) -0.0008(17)
C31 0.054(2) 0.049(2) 0.0274(18) 0.0036(16) -0.0052(16) -0.0153(18)
C32 0.098(4) 0.080(3) 0.032(2) -0.003(2) -0.001(2) 0.000(3)
C33 0.0231(17) 0.0308(18) 0.0286(17) -0.0011(13) -0.0025(12) -0.0032(13)
C34 0.0348(19) 0.0272(17) 0.0311(17) -0.0050(14) -0.0017(14) -0.0057(14)
C35 0.035(2) 0.0328(19) 0.043(2) -0.0063(15) -0.0025(15) -0.0101(15)
C36 0.047(2) 0.045(2) 0.049(2) -0.0032(17) 0.0106(17) -0.0174(18)
N1 0.0395(18) 0.0488(19) 0.0283(17) 0.0044(13) 0.0003(13) -0.0058(15)
N2 0.0343(16) 0.0321(16) 0.0281(15) 0.0045(12) -0.0007(12) -0.0148(14)
N3 0.0384(18) 0.0415(17) 0.0235(16) -0.0103(13) 0.0046(13) -0.0123(13)
N4 0.057(2) 0.0445(19) 0.0341(17) -0.0033(14) 0.0098(16) -0.0156(16)
N5 0.0276(15) 0.0252(14) 0.0252(13) -0.0015(11) -0.0034(10) -0.0036(11)
O1 0.0524(17) 0.079(2) 0.0347(14) 0.0032(13) -0.0035(12) -0.0297(15)
O2 0.0513(17) 0.076(2) 0.0273(14) -0.0001(13) 0.0001(11) -0.0127(14)
O3 0.0476(15) 0.0351(13) 0.0339(13) -0.0021(10) 0.0051(10) -0.0201(12)
O4 0.0498(16) 0.098(2) 0.0267(14) -0.0138(13) 0.0034(11) -0.0366(15)
O5 0.0534(18) 0.072(2) 0.0467(16) 0.0028(14) 0.0170(13) -0.0213(15)
O6 0.072(2) 0.075(2) 0.0343(15) -0.0112(13) 0.0101(14) -0.0324(16)
F1 0.0510(13) 0.0466(13) 0.0574(13) -0.0016(10) -0.0201(10) -0.0095(10)
F2 0.0443(12) 0.0524(13) 0.0417(11) 0.0002(9) -0.0085(9) -0.0116(10)
F3 0.0451(12) 0.0473(12) 0.0383(11) -0.0043(9) -0.0030(9) -0.0103(10)
Si1 0.0370(8) 0.0354(8) 0.0326(7) 0.0009(6) -0.0074(6) -0.0091(6)

loop_
_atom_type_symbol
_atom_type_description
_atom_type_scat_dispersion_real
_atom_type_scat_dispersion_imag
_atom_type_scat_source
C C 0.0033 0.0016 'International Tables Vol C Tables 4.2.6.8 and 6.1.1.4'
H H 0.0000 0.0000 'International Tables Vol C Tables 4.2.6.8 and 6.1.1.4'
N N 0.0061 0.0033 'International Tables Vol C Tables 4.2.6.8 and 6.1.1.4'
O O 0.0106 0.0060 'International Tables Vol C Tables 4.2.6.8 and 6.1.1.4'
F F 0.0171 0.0103 'International Tables Vol C Tables 4.2.6.8 and 6.1.1.4'
Si Si 0.0817 0.0704 'International Tables Vol C Tables 4.2.6.8 and 6.1.1.4'

loop_
_geom_angle_atom_site_label_1
_geom_angle_atom_site_label_2
_geom_angle_atom_site_label_3
_geom_angle
_geom_angle_site_symmetry_1
_geom_angle_site_symmetry_3
C2 C1 C6 124.1(3) . .
C2 C1 N1 118.9(3) . .
C6 C1 N1 117.1(3) . .
C1 C2 C3 117.3(3) . .
C1 C2 H2 121.3 . .
C3 C2 H2 121.3 . .
C2 C3 C4 120.7(3) . .
C2 C3 H3 119.6 . .
C4 C3 H3 119.6 . .
C3 C4 C5 120.0(3) . .
C3 C4 H4 120.0 . .
C5 C4 H4 120.0 . .
C6 C5 C4 120.1(3) . .
C6 C5 N2 122.6(3) . .
C4 C5 N2 117.2(3) . .
C1 C6 C5 117.7(3) . .
C1 C6 H6 121.1 . .
C5 C6 H6 121.1 . .
O3 C7 N2 123.5(3) . .
O3 C7 C8 119.3(3) . .
N2 C7 C8 117.2(3) . .
C9 C8 C13 119.4(3) . .
C9 C8 C7 116.2(3) . .
C13 C8 C7 124.2(3) . .
C8 C9 C10 120.9(3) . .
C8 C9 H9 119.5 . .
C10 C9 H9 119.5 . .
C11 C10 C9 119.1(3) . .
C11 C10 H10 120.5 . .
C9 C10 H10 120.5 . .
C10 C11 C12 121.6(3) . .
C10 C11 H11 119.2 . .
C12 C11 H11 119.2 . .
C11 C12 C13 119.3(3) . .
C11 C12 C14 116.3(3) . .
C13 C12 C14 124.2(3) . .
C12 C13 C8 119.6(3) . .
C12 C13 H13 120.2 . .
C8 C13 H13 120.2 . .
O4 C14 N3 122.6(3) . .
O4 C14 C12 119.8(3) . .
N3 C14 C12 117.6(3) . .
C16 C15 C20 119.4(3) . .
C16 C15 N3 117.5(3) . .
C20 C15 N3 123.1(3) . .
C17 C16 C15 120.4(3) . .
C17 C16 H16 119.8 . .
C15 C16 H16 119.8 . .
C18 C17 C16 121.3(3) . .
C18 C17 H17 119.4 . .
C16 C17 H17 119.4 . .
C19 C18 C17 117.1(3) . .
C19 C18 H18 121.4 . .
C17 C18 H18 121.4 . .
C18 C19 C20 124.2(3) . .
C18 C19 N4 118.4(3) . .
C20 C19 N4 117.3(3) . .
C19 C20 C15 117.6(3) . .
C19 C20 H20 121.2 . .
C15 C20 H20 121.2 . .
N5 C21 C22 116.4(2) . .
N5 C21 H21A 108.2 . .
C22 C21 H21A 108.2 . .
N5 C21 H21B 108.2 . .
C22 C21 H21B 108.2 . .
H21A C21 H21B 107.3 . .
C21 C22 C23 108.9(3) . .
C21 C22 H22A 109.9 . .
C23 C22 H22A 109.9 . .
C21 C22 H22B 109.9 . .
C23 C22 H22B 109.9 . .
H22A C22 H22B 108.3 . .
C24 C23 C22 113.0(3) . .
C24 C23 H23A 109.0 . .
C22 C23 H23A 109.0 . .
C24 C23 H23B 109.0 . .
C22 C23 H23B 109.0 . .
H23A C23 H23B 107.8 . .
C23 C24 H24A 109.5 . .
C23 C24 H24B 109.5 . .
H24A C24 H24B 109.5 . .
C23 C24 H24C 109.5 . .
H24A C24 H24C 109.5 . .
H24B C24 H24C 109.5 . .
C26 C25 N5 114.4(2) . .
C26 C25 H25A 108.7 . .
N5 C25 H25A 108.7 . .
C26 C25 H25B 108.7 . .
N5 C25 H25B 108.7 . .
H25A C25 H25B 107.6 . .
C27 C26 C25 111.1(3) . .
C27 C26 H26A 109.4 . .
C25 C26 H26A 109.4 . .
C27 C26 H26B 109.4 . .
C25 C26 H26B 109.4 . .
H26A C26 H26B 108.0 . .
C28 C27 C26 110.7(3) . .
C28 C27 H27A 109.5 . .
C26 C27 H27A 109.5 . .
C28 C27 H27B 109.5 . .
C26 C27 H27B 109.5 . .
H27A C27 H27B 108.1 . .
C27 C28 H28A 109.5 . .
C27 C28 H28B 109.5 . .
H28A C28 H28B 109.5 . .
C27 C28 H28C 109.5 . .
H28A C28 H28C 109.5 . .
H28B C28 H28C 109.5 . .
N5 C29 C30 115.6(3) . .
N5 C29 H29A 108.4 . .
C30 C29 H29A 108.4 . .
N5 C29 H29B 108.4 . .
C30 C29 H29B 108.4 . .
H29A C29 H29B 107.4 . .
C31 C30 C29 111.6(3) . .
C31 C30 H30A 109.3 . .
C29 C30 H30A 109.3 . .
C31 C30 H30B 109.3 . .
C29 C30 H30B 109.3 . .
H30A C30 H30B 108.0 . .
C32 C31 C30 112.8(3) . .
C32 C31 H31A 109.0 . .
C30 C31 H31A 109.0 . .
C32 C31 H31B 109.0 . .
C30 C31 H31B 109.0 . .
H31A C31 H31B 107.8 . .
C31 C32 H32A 109.5 . .
C31 C32 H32B 109.5 . .
H32A C32 H32B 109.5 . .
C31 C32 H32C 109.5 . .
H32A C32 H32C 109.5 . .
H32B C32 H32C 109.5 . .
N5 C33 C34 114.9(2) . .
N5 C33 H33A 108.5 . .
C34 C33 H33A 108.5 . .
N5 C33 H33B 108.5 . .
C34 C33 H33B 108.5 . .
H33A C33 H33B 107.5 . .
C33 C34 C35 111.0(3) . .
C33 C34 H34A 109.4 . .
C35 C34 H34A 109.4 . .
C33 C34 H34B 109.4 . .
C35 C34 H34B 109.4 . .
H34A C34 H34B 108.0 . .
C36 C35 C34 113.8(3) . .
C36 C35 H35A 108.8 . .
C34 C35 H35A 108.8 . .
C36 C35 H35B 108.8 . .
C34 C35 H35B 108.8 . .
H35A C35 H35B 107.7 . .
C35 C36 H36A 109.5 . .
C35 C36 H36B 109.5 . .
H36A C36 H36B 109.5 . .
C35 C36 H36C 109.5 . .
H36A C36 H36C 109.5 . .
H36B C36 H36C 109.5 . .
O2 N1 O1 123.7(3) . .
O2 N1 C1 117.9(3) . .
O1 N1 C1 118.4(3) . .
C7 N2 C5 126.0(3) . .
C7 N2 H2N 121(2) . .
C5 N2 H2N 113(2) . .
C14 N3 C15 127.9(3) . .
C14 N3 H3N 119(2) . .
C15 N3 H3N 112(2) . .
O6 N4 O5 123.5(3) . .
O6 N4 C19 118.4(3) . .
O5 N4 C19 118.1(3) . .
C29 N5 C21 107.4(2) . .
C29 N5 C33 110.9(2) . .
C21 N5 C33 110.5(2) . .
C29 N5 C25 111.1(2) . .
C21 N5 C25 110.9(2) . .
C33 N5 C25 106.0(2) . .
F2 Si1 F2 180.00(19) . 2_655
F2 Si1 F3 90.88(9) . 2_655
F2 Si1 F3 89.12(9) 2_655 2_655
F2 Si1 F3 89.12(9) . .
F2 Si1 F3 90.88(9) 2_655 .
F3 Si1 F3 180.00(13) 2_655 .
F2 Si1 F1 90.26(10) . 2_655
F2 Si1 F1 89.74(10) 2_655 2_655
F3 Si1 F1 89.17(10) 2_655 2_655
F3 Si1 F1 90.83(10) . 2_655
F2 Si1 F1 89.74(10) . .
F2 Si1 F1 90.26(10) 2_655 .
F3 Si1 F1 90.83(10) 2_655 .
F3 Si1 F1 89.17(10) . .
F1 Si1 F1 180.0 2_655 .

loop_
_geom_bond_atom_site_label_1
_geom_bond_atom_site_label_2
_geom_bond_distance
_geom_bond_site_symmetry_2
C1 C2 1.376(5) .
C1 C6 1.379(4) .
C1 N1 1.479(4) .
C2 C3 1.389(5) .
C2 H2 0.9500 .
C3 C4 1.389(4) .
C3 H3 0.9500 .
C4 C5 1.395(4) .
C4 H4 0.9500 .
C5 C6 1.388(4) .
C5 N2 1.423(4) .
C6 H6 0.9500 .
C7 O3 1.229(4) .
C7 N2 1.351(4) .
C7 C8 1.506(4) .
C8 C9 1.386(4) .
C8 C13 1.405(4) .
C9 C10 1.386(5) .
C9 H9 0.9500 .
C10 C11 1.379(5) .
C10 H10 0.9500 .
C11 C12 1.384(5) .
C11 H11 0.9500 .
C12 C13 1.396(4) .
C12 C14 1.502(5) .
C13 H13 0.9500 .
C14 O4 1.227(4) .
C14 N3 1.345(4) .
C15 C16 1.391(5) .
C15 C20 1.395(4) .
C15 N3 1.415(4) .
C16 C17 1.380(5) .
C16 H16 0.9500 .
C17 C18 1.377(5) .
C17 H17 0.9500 .
C18 C19 1.368(5) .
C18 H18 0.9500 .
C19 C20 1.382(5) .
C19 N4 1.484(4) .
C20 H20 0.9500 .
C21 N5 1.519(4) .
C21 C22 1.520(4) .
C21 H21A 0.9900 .
C21 H21B 0.9900 .
C22 C23 1.528(4) .
C22 H22A 0.9900 .
C22 H22B 0.9900 .
C23 C24 1.523(5) .
C23 H23A 0.9900 .
C23 H23B 0.9900 .
C24 H24A 0.9800 .
C24 H24B 0.9800 .
C24 H24C 0.9800 .
C25 C26 1.524(4) .
C25 N5 1.524(4) .
C25 H25A 0.9900 .
C25 H25B 0.9900 .
C26 C27 1.522(4) .
C26 H26A 0.9900 .
C26 H26B 0.9900 .
C27 C28 1.514(5) .
C27 H27A 0.9900 .
C27 H27B 0.9900 .
C28 H28A 0.9800 .
C28 H28B 0.9800 .
C28 H28C 0.9800 .
C29 N5 1.518(4) .
C29 C30 1.519(4) .
C29 H29A 0.9900 .
C29 H29B 0.9900 .
C30 C31 1.515(5) .
C30 H30A 0.9900 .
C30 H30B 0.9900 .
C31 C32 1.505(5) .
C31 H31A 0.9900 .
C31 H31B 0.9900 .
C32 H32A 0.9800 .
C32 H32B 0.9800 .
C32 H32C 0.9800 .
C33 N5 1.524(4) .
C33 C34 1.525(4) .
C33 H33A 0.9900 .
C33 H33B 0.9900 .
C34 C35 1.526(4) .
C34 H34A 0.9900 .
C34 H34B 0.9900 .
C35 C36 1.517(5) .
C35 H35A 0.9900 .
C35 H35B 0.9900 .
C36 H36A 0.9800 .
C36 H36B 0.9800 .
C36 H36C 0.9800 .
N1 O2 1.226(4) .
N1 O1 1.228(4) .
N2 H2N 0.81(3) .
N3 H3N 0.76(3) .
N4 O6 1.225(4) .
N4 O5 1.229(4) .
F1 Si1 1.690(2) .
F2 Si1 1.665(2) .
F3 Si1 1.6800(19) .
Si1 F2 1.665(2) 2_655
Si1 F3 1.6800(19) 2_655
Si1 F1 1.690(2) 2_655
